data_4037598
loop_
_publ_author_name
'Tummatorn, Jumreang'
'Batsomboon, Paratchata'
'Clark, Ronald J.'
'Alabugin, Igor V.'
'Dudley, Gregory B.'

_publ_section_title
;
 Strain-promoted azide-alkyne cycloadditions of benzocyclononynes.
;
_journal_issue 5
_journal_name_full 'The Journal of organic chemistry'
_journal_page_first 2093
_journal_page_last 2097
_journal_paper_doi 10.1021/jo300188y
_journal_volume 77
_journal_year 2012
_chemical_formula_sum 'C16 H20 O4'
_chemical_formula_weight 276.32
_space_group_IT_number 14
_space_group_name_Hall '-P 2yn'
_space_group_name_H-M_alt 'P 1 21/n 1'
_atom_sites_solution_hydrogens geom
_atom_sites_solution_primary direct
_atom_sites_solution_secondary difmap
_audit_creation_method SHELXL-97
_cell_angle_alpha 90.00
_cell_angle_beta 114.6350(10)
_cell_angle_gamma 90.00
_cell_formula_units_Z 4
_cell_length_a 13.1194(18)
_cell_length_b 7.8260(11)
_cell_length_c 14.852(2)
_cell_measurement_temperature 173(2)
_cell_volume 1386.1(3)
_computing_structure_refinement 'SHELXL-97 (Sheldrick, 2008)'
_computing_structure_solution 'SHELXS-97 (Sheldrick, 2008)'
_diffrn_ambient_temperature 173(2)
_diffrn_measured_fraction_theta_full 0.998
_diffrn_measured_fraction_theta_max 0.998
_diffrn_radiation_monochromator graphite
_diffrn_radiation_source 'fine-focus sealed tube'
_diffrn_radiation_type MoK\a
_diffrn_radiation_wavelength 0.71073
_diffrn_reflns_av_R_equivalents 0.0331
_diffrn_reflns_av_sigmaI/netI 0.0245
_diffrn_reflns_limit_h_max 16
_diffrn_reflns_limit_h_min -16
_diffrn_reflns_limit_k_max 10
_diffrn_reflns_limit_k_min -10
_diffrn_reflns_limit_l_max 19
_diffrn_reflns_limit_l_min -19
_diffrn_reflns_number 14081
_diffrn_reflns_theta_full 27.19
_diffrn_reflns_theta_max 27.19
_diffrn_reflns_theta_min 2.71
_exptl_absorpt_coefficient_mu 0.094
_exptl_absorpt_correction_T_max 0.9932
_exptl_absorpt_correction_T_min 0.9869
_exptl_crystal_density_diffrn 1.324
_exptl_crystal_density_method 'not measured'
_exptl_crystal_F_000 592
_exptl_crystal_size_max 0.14
_exptl_crystal_size_mid 0.09
_exptl_crystal_size_min 0.07
_refine_diff_density_max 0.385
_refine_diff_density_min -0.239
_refine_diff_density_rms 0.052
_refine_ls_extinction_coef 0.0002(16)
_refine_ls_extinction_expression Fc^*^=kFc[1+0.001xFc^2^\l^3^/sin(2\q)]^-1/4^
_refine_ls_extinction_method SHELXL
_refine_ls_goodness_of_fit_ref 1.009
_refine_ls_hydrogen_treatment mixed
_refine_ls_matrix_type full
_refine_ls_number_parameters 186
_refine_ls_number_reflns 3074
_refine_ls_number_restraints 0
_refine_ls_restrained_S_all 1.009
_refine_ls_R_factor_all 0.0486
_refine_ls_R_factor_gt 0.0425
_refine_ls_shift/su_max 0.000
_refine_ls_shift/su_mean 0.000
_refine_ls_structure_factor_coef Fsqd
_refine_ls_weighting_details 'calc w=1/[\s^2^(Fo^2^)+(0.0620P)^2^+0.5388P] where P=(Fo^2^+2Fc^2^)/3'
_refine_ls_weighting_scheme calc
_refine_ls_wR_factor_gt 0.1097
_refine_ls_wR_factor_ref 0.1147
_reflns_number_gt 2654
_reflns_number_total 3074
_reflns_threshold_expression >2sigma(I)
_cod_data_source_file jo300188y_si_003.cif
_cod_data_source_block greg15
_cod_database_code 4037598

loop_
_symmetry_equiv_pos_as_xyz
'x, y, z'
'-x+1/2, y+1/2, -z+1/2'
'-x, -y, -z'
'x-1/2, -y-1/2, z-1/2'

loop_
_atom_site_label
_atom_site_type_symbol
_atom_site_fract_x
_atom_site_fract_y
_atom_site_fract_z
_atom_site_U_iso_or_equiv
_atom_site_adp_type
_atom_site_occupancy
_atom_site_symmetry_multiplicity
_atom_site_calc_flag
_atom_site_refinement_flags
C1 C 0.51500(10) 0.83349(17) 0.30147(9) 0.0217(3) Uani 1 1 d .
H1 H 0.4846 0.9422 0.2646 0.026 Uiso 1 1 calc R
C2 C 0.45526(11) 0.80228(17) 0.37166(9) 0.0245(3) Uani 1 1 d .
H2A H 0.4046 0.7029 0.3464 0.029 Uiso 1 1 calc R
H2B H 0.5129 0.7713 0.4380 0.029 Uiso 1 1 calc R
C3 C 0.38673(12) 0.95283(19) 0.38365(10) 0.0304(3) Uani 1 1 d .
H3A H 0.4250 1.0609 0.3818 0.037 Uiso 1 1 calc R
H3B H 0.3846 0.9448 0.4494 0.037 Uiso 1 1 calc R
C4 C 0.26570(13) 0.9587(2) 0.30318(11) 0.0368(4) Uani 1 1 d .
H4A H 0.2225 0.8607 0.3111 0.044 Uiso 1 1 calc R
H4B H 0.2286 1.0655 0.3093 0.044 Uiso 1 1 calc R
C5 C 0.26893(12) 0.95143(19) 0.20552(11) 0.0314(3) Uani 1 1 d .
C6 C 0.29734(11) 0.93189(18) 0.13976(10) 0.0274(3) Uani 1 1 d .
C7 C 0.36234(11) 0.88296(17) 0.08365(9) 0.0249(3) Uani 1 1 d .
H7A H 0.4187 0.9721 0.0907 0.030 Uiso 1 1 calc R
H7B H 0.3119 0.8714 0.0125 0.030 Uiso 1 1 calc R
C8 C 0.42076(10) 0.71306(16) 0.12386(9) 0.0206(3) Uani 1 1 d .
C9 C 0.49117(10) 0.69125(16) 0.22488(9) 0.0199(3) Uani 1 1 d .
C10 C 0.53730(10) 0.52867(16) 0.25569(9) 0.0209(3) Uani 1 1 d .
C11 C 0.51556(11) 0.39159(16) 0.19032(9) 0.0219(3) Uani 1 1 d .
C12 C 0.44135(11) 0.41513(16) 0.09073(9) 0.0221(3) Uani 1 1 d .
C13 C 0.39604(11) 0.57550(17) 0.05842(9) 0.0222(3) Uani 1 1 d .
H13 H 0.3474 0.5920 -0.0094 0.027 Uiso 1 1 calc R
C14 C 0.33796(12) 0.29088(19) -0.06825(10) 0.0298(3) Uani 1 1 d .
H14A H 0.2689 0.3414 -0.0698 0.045 Uiso 1 1 calc R
H14B H 0.3214 0.1784 -0.1001 0.045 Uiso 1 1 calc R
H14C H 0.3689 0.3654 -0.1037 0.045 Uiso 1 1 calc R
C15 C 0.64264(12) 0.17516(19) 0.19228(11) 0.0317(3) Uani 1 1 d .
H15A H 0.6066 0.1567 0.1205 0.047 Uiso 1 1 calc R
H15B H 0.6755 0.0676 0.2256 0.047 Uiso 1 1 calc R
H15C H 0.7018 0.2613 0.2078 0.047 Uiso 1 1 calc R
C16 C 0.57071(12) 0.39045(19) 0.40918(10) 0.0296(3) Uani 1 1 d .
H16A H 0.4934 0.4191 0.3971 0.044 Uiso 1 1 calc R
H16B H 0.6188 0.3997 0.4802 0.044 Uiso 1 1 calc R
H16C H 0.5735 0.2733 0.3870 0.044 Uiso 1 1 calc R
O1 O 0.63379(8) 0.85658(13) 0.35817(7) 0.0306(2) Uani 1 1 d .
H1A H 0.6624 0.7644 0.3863 0.046 Uiso 1 1 calc R
O2 O 0.41808(8) 0.27262(12) 0.03253(7) 0.0280(2) Uani 1 1 d .
O3 O 0.56071(8) 0.23349(12) 0.22585(7) 0.0267(2) Uani 1 1 d .
O4 O 0.60974(8) 0.50731(12) 0.35500(6) 0.0249(2) Uani 1 1 d .

loop_
_atom_site_aniso_label
_atom_site_aniso_U_11
_atom_site_aniso_U_22
_atom_site_aniso_U_33
_atom_site_aniso_U_23
_atom_site_aniso_U_13
_atom_site_aniso_U_12
C1 0.0206(6) 0.0245(6) 0.0206(6) -0.0004(5) 0.0092(5) -0.0012(5)
C2 0.0286(7) 0.0268(7) 0.0213(6) -0.0014(5) 0.0135(5) 0.0003(5)
C3 0.0373(8) 0.0329(7) 0.0266(7) -0.0039(5) 0.0187(6) 0.0034(6)
C4 0.0344(8) 0.0487(9) 0.0337(8) 0.0018(7) 0.0205(6) 0.0132(7)
C5 0.0285(7) 0.0355(8) 0.0301(7) 0.0018(6) 0.0120(6) 0.0100(6)
C6 0.0279(7) 0.0266(7) 0.0261(6) 0.0022(5) 0.0096(5) 0.0065(5)
C7 0.0302(7) 0.0247(7) 0.0213(6) 0.0031(5) 0.0120(5) 0.0035(5)
C8 0.0222(6) 0.0229(6) 0.0208(6) 0.0026(5) 0.0131(5) 0.0001(5)
C9 0.0203(6) 0.0231(6) 0.0203(6) 0.0006(5) 0.0124(5) -0.0012(5)
C10 0.0211(6) 0.0266(7) 0.0184(6) 0.0020(5) 0.0117(5) -0.0002(5)
C11 0.0261(6) 0.0216(6) 0.0235(6) 0.0033(5) 0.0159(5) 0.0019(5)
C12 0.0264(6) 0.0230(6) 0.0217(6) -0.0013(5) 0.0147(5) -0.0029(5)
C13 0.0240(6) 0.0268(7) 0.0185(6) 0.0014(5) 0.0115(5) 0.0001(5)
C14 0.0326(7) 0.0311(7) 0.0245(7) -0.0053(5) 0.0106(6) -0.0042(6)
C15 0.0352(8) 0.0337(8) 0.0310(7) 0.0026(6) 0.0187(6) 0.0100(6)
C16 0.0368(7) 0.0345(8) 0.0217(6) 0.0069(5) 0.0164(6) 0.0029(6)
O1 0.0224(5) 0.0332(5) 0.0326(5) -0.0014(4) 0.0078(4) -0.0047(4)
O2 0.0386(6) 0.0228(5) 0.0222(5) -0.0019(4) 0.0124(4) -0.0005(4)
O3 0.0362(5) 0.0237(5) 0.0270(5) 0.0051(4) 0.0200(4) 0.0070(4)
O4 0.0268(5) 0.0285(5) 0.0189(4) 0.0040(3) 0.0091(4) 0.0013(4)

loop_
_atom_type_symbol
_atom_type_description
_atom_type_scat_dispersion_real
_atom_type_scat_dispersion_imag
_atom_type_scat_source
C C 0.0033 0.0016 'International Tables Vol C Tables 4.2.6.8 and 6.1.1.4'
H H 0.0000 0.0000 'International Tables Vol C Tables 4.2.6.8 and 6.1.1.4'
O O 0.0106 0.0060 'International Tables Vol C Tables 4.2.6.8 and 6.1.1.4'

loop_
_geom_angle_atom_site_label_1
_geom_angle_atom_site_label_2
_geom_angle_atom_site_label_3
_geom_angle
O1 C1 C9 111.24(10)
O1 C1 C2 110.53(10)
C9 C1 C2 112.27(10)
O1 C1 H1 107.5
C9 C1 H1 107.5
C2 C1 H1 107.5
C3 C2 C1 115.97(11)
C3 C2 H2A 108.3
C1 C2 H2A 108.3
C3 C2 H2B 108.3
C1 C2 H2B 108.3
H2A C2 H2B 107.4
C2 C3 C4 113.38(12)
C2 C3 H3A 108.9
C4 C3 H3A 108.9
C2 C3 H3B 108.9
C4 C3 H3B 108.9
H3A C3 H3B 107.7
C5 C4 C3 108.68(12)
C5 C4 H4A 110.0
C3 C4 H4A 110.0
C5 C4 H4B 110.0
C3 C4 H4B 110.0
H4A C4 H4B 108.3
C6 C5 C4 164.05(15)
C5 C6 C7 162.13(14)
C6 C7 C8 108.68(10)
C6 C7 H7A 110.0
C8 C7 H7A 110.0
C6 C7 H7B 110.0
C8 C7 H7B 110.0
H7A C7 H7B 108.3
C13 C8 C9 120.54(11)
C13 C8 C7 117.81(11)
C9 C8 C7 121.50(11)
C10 C9 C8 117.43(11)
C10 C9 C1 119.47(11)
C8 C9 C1 123.05(11)
C11 C10 C9 122.42(11)
C11 C10 O4 119.77(11)
C9 C10 O4 117.79(11)
O3 C11 C10 119.58(11)
O3 C11 C12 121.33(11)
C10 C11 C12 118.92(11)
O2 C12 C13 124.75(11)
O2 C12 C11 115.72(11)
C13 C12 C11 119.52(11)
C12 C13 C8 121.06(12)
C12 C13 H13 119.5
C8 C13 H13 119.5
O2 C14 H14A 109.5
O2 C14 H14B 109.5
H14A C14 H14B 109.5
O2 C14 H14C 109.5
H14A C14 H14C 109.5
H14B C14 H14C 109.5
O3 C15 H15A 109.5
O3 C15 H15B 109.5
H15A C15 H15B 109.5
O3 C15 H15C 109.5
H15A C15 H15C 109.5
H15B C15 H15C 109.5
O4 C16 H16A 109.5
O4 C16 H16B 109.5
H16A C16 H16B 109.5
O4 C16 H16C 109.5
H16A C16 H16C 109.5
H16B C16 H16C 109.5
C1 O1 H1A 109.5
C12 O2 C14 116.93(10)
C11 O3 C15 114.66(10)
C10 O4 C16 114.96(10)

loop_
_geom_bond_atom_site_label_1
_geom_bond_atom_site_label_2
_geom_bond_distance
C1 O1 1.4410(15)
C1 C9 1.5279(17)
C1 C2 1.5627(17)
C1 H1 1.0000
C2 C3 1.5367(18)
C2 H2A 0.9900
C2 H2B 0.9900
C3 C4 1.539(2)
C3 H3A 0.9900
C3 H3B 0.9900
C4 C5 1.470(2)
C4 H4A 0.9900
C4 H4B 0.9900
C5 C6 1.192(2)
C6 C7 1.4700(18)
C7 C8 1.5266(17)
C7 H7A 0.9900
C7 H7B 0.9900
C8 C13 1.3950(18)
C8 C9 1.4064(17)
C9 C10 1.4013(18)
C10 C11 1.3943(18)
C10 O4 1.3922(15)
C11 O3 1.3782(15)
C11 C12 1.4033(18)
C12 O2 1.3653(15)
C12 C13 1.3860(18)
C13 H13 0.9500
C14 O2 1.4333(16)
C14 H14A 0.9800
C14 H14B 0.9800
C14 H14C 0.9800
C15 O3 1.4349(16)
C15 H15A 0.9800
C15 H15B 0.9800
C15 H15C 0.9800
C16 O4 1.4455(16)
C16 H16A 0.9800
C16 H16B 0.9800
C16 H16C 0.9800
O1 H1A 0.8400

loop_
_geom_torsion_atom_site_label_1
_geom_torsion_atom_site_label_2
_geom_torsion_atom_site_label_3
_geom_torsion_atom_site_label_4
_geom_torsion
O1 C1 C2 C3 105.50(13)
C9 C1 C2 C3 -129.65(12)
C1 C2 C3 C4 86.21(15)
C2 C3 C4 C5 -52.43(17)
C3 C4 C5 C6 16.8(7)
C4 C5 C6 C7 8.9(10)
C5 C6 C7 C8 35.6(5)
C6 C7 C8 C13 120.49(12)
C6 C7 C8 C9 -55.08(15)
C13 C8 C9 C10 1.85(17)
C7 C8 C9 C10 177.31(11)
C13 C8 C9 C1 -175.67(11)
C7 C8 C9 C1 -0.21(17)
O1 C1 C9 C10 54.62(14)
C2 C1 C9 C10 -69.84(14)
O1 C1 C9 C8 -127.91(12)
C2 C1 C9 C8 107.63(13)
C8 C9 C10 C11 -0.06(18)
C1 C9 C10 C11 177.56(11)
C8 C9 C10 O4 178.12(10)
C1 C9 C10 O4 -4.26(16)
C9 C10 C11 O3 -177.97(10)
O4 C10 C11 O3 3.89(17)
C9 C10 C11 C12 -2.55(18)
O4 C10 C11 C12 179.31(10)
O3 C11 C12 O2 -0.34(17)
C10 C11 C12 O2 -175.68(11)
O3 C11 C12 C13 178.70(11)
C10 C11 C12 C13 3.36(18)
O2 C12 C13 C8 177.31(11)
C11 C12 C13 C8 -1.64(18)
C9 C8 C13 C12 -1.02(18)
C7 C8 C13 C12 -176.64(11)
C13 C12 O2 C14 -2.20(18)
C11 C12 O2 C14 176.79(11)
C10 C11 O3 C15 -113.51(13)
C12 C11 O3 C15 71.18(15)
C11 C10 O4 C16 -65.54(15)
C9 C10 O4 C16 116.23(12)
